data_2005260
loop_
_publ_author_name
'Bircher, H.-R.'
'Ochsenbein, P.'
'Hauser, J.'
'B\"urgi, H.-B.'

_publ_section_title
;
 Bis(hydrazinium) <i>N</i>,<i>N</i>'-Dinitroethylenediaminate(2 --)
;
_journal_issue 8
_journal_name_full 'Acta Crystallographica Section C'
_journal_page_first 2002
_journal_page_last 2004
_journal_paper_doi 10.1107/S0108270196002521
_journal_volume 52
_journal_year 1996
_chemical_formula_iupac '2N2 H5 1+, C2 H2 N4 O4 2-'
_chemical_formula_moiety '(N2 H5 1+)2, C2 H2 N4 O4 1-'
_chemical_formula_sum 'C2 H12 N8 O4'
_chemical_formula_weight 212.22
_chemical_name_systematic
;
 ?
;
_space_group_IT_number 14
_symmetry_cell_setting monoclinic
_symmetry_space_group_name_Hall '-P 2yn'
_symmetry_space_group_name_H-M 'P 1 21/n 1'
_cell_angle_alpha 90
_cell_angle_beta 95.66(3)
_cell_angle_gamma 90
_cell_formula_units_Z 2
_cell_length_a 5.432(1)
_cell_length_b 3.769(1)
_cell_length_c 21.959(4)
_cell_measurement_reflns_used 22
_cell_measurement_temperature 293(2)
_cell_measurement_theta_max 14.2
_cell_measurement_theta_min 9.3
_cell_volume 447.38(17)
_computing_cell_refinement 'CAD-4 Software'
_computing_data_collection 'CAD-4 Software (Enraf-Nonius, 1989)'
_computing_data_reduction 'SHELXTL/PC (Sheldrick, 1990)'
_computing_molecular_graphics SHELXTL/PC
_computing_publication_material 'Xtal3.2 BONDLA (Dreissig, Doherty, Stewart & Hall, 1992)'
_computing_structure_refinement 'SHELXL93 (Sheldrick, 1993)'
_computing_structure_solution SHELXTL/PC
_diffrn_ambient_temperature 293(2)
_diffrn_measurement_device 'Enraf-Nonius CAD-4'
_diffrn_measurement_method \w/2\q
_diffrn_radiation_monochromator graphite
_diffrn_radiation_source 'fine-focus sealed tube'
_diffrn_radiation_type MoK\a
_diffrn_radiation_wavelength 0.71073
_diffrn_reflns_av_R_equivalents 0.0242
_diffrn_reflns_av_sigmaI/netI 0.0238
_diffrn_reflns_limit_h_max 8
_diffrn_reflns_limit_h_min -8
_diffrn_reflns_limit_k_max 5
_diffrn_reflns_limit_k_min -5
_diffrn_reflns_limit_l_max 33
_diffrn_reflns_limit_l_min 0
_diffrn_reflns_number 3059
_diffrn_reflns_theta_max 32.46
_diffrn_reflns_theta_min 1.86
_diffrn_standards_decay_% 10.0
_diffrn_standards_interval_time 60
_diffrn_standards_number 3
_exptl_absorpt_coefficient_mu 0.142
_exptl_absorpt_correction_type none
_exptl_crystal_colour 'light yellow'
_exptl_crystal_density_diffrn 1.59
_exptl_crystal_density_meas 1.594
_exptl_crystal_density_method flotation
_exptl_crystal_description prism
_exptl_crystal_F_000 224
_exptl_crystal_size_max 0.45
_exptl_crystal_size_mid 0.4
_exptl_crystal_size_min 0.38
_refine_diff_density_max 0.34
_refine_diff_density_min -0.23
_refine_ls_extinction_coef 0.127(14)
_refine_ls_extinction_method SHELXL93
_refine_ls_goodness_of_fit_all 1.034
_refine_ls_goodness_of_fit_obs 1.073
_refine_ls_hydrogen_treatment refall
_refine_ls_matrix_type full
_refine_ls_number_parameters 93
_refine_ls_number_reflns 1583
_refine_ls_number_restraints 0
_refine_ls_restrained_S_all 1.049
_refine_ls_restrained_S_obs 1.073
_refine_ls_R_factor_all 0.0482
_refine_ls_R_factor_obs 0.0318
_refine_ls_shift/esd_max 0.000
_refine_ls_shift/esd_mean 0.000
_refine_ls_structure_factor_coef Fsqd
_refine_ls_weighting_scheme
;
calc w = 1/[\s^2^(F~o~^2^) + (0.0609P)^2^ + 0.0403P]
where P = (F~o~^2^ + 2F~c~^2^)/3
;
_refine_ls_wR_factor_all 0.1006
_refine_ls_wR_factor_obs 0.0897
_reflns_number_observed 1240
_reflns_number_total 1606
_reflns_observed_criterion >2sigma(I)
_cod_data_source_file ka1171.cif
_cod_data_source_block edna
_cod_original_cell_volume 447.4(2)
_cod_original_sg_symbol_H-M 'P 21/n'
_cod_original_formula_sum 'C2 H12 O4 N8'
_cod_database_code 2005260

loop_
_symmetry_equiv_pos_as_xyz
'x, y, z'
'-x+1/2, y+1/2, -z+1/2'
'-x, -y, -z'
'x-1/2, -y-1/2, z-1/2'

loop_
_atom_site_aniso_label
_atom_site_aniso_U_11
_atom_site_aniso_U_22
_atom_site_aniso_U_33
_atom_site_aniso_U_12
_atom_site_aniso_U_13
_atom_site_aniso_U_23
C1 0.0194(3) 0.0254(4) 0.0183(3) -0.0024(3) 0.0032(2) 0.0040(3)
N1 0.0178(3) 0.0314(4) 0.0185(3) -0.0027(3) 0.0037(2) 0.0042(3)
N2 0.0178(3) 0.0249(3) 0.0184(3) 0.0009(2) 0.0040(2) 0.0025(2)
O1 0.0279(3) 0.0510(4) 0.0179(3) 0.0051(3) 0.0055(2) 0.0102(3)
O2 0.0160(3) 0.0494(4) 0.0299(3) -0.0037(3) 0.0020(2) 0.0104(3)
N4 0.0279(4) 0.0358(4) 0.0221(3) -0.0005(3) 0.0025(3) -0.0028(3)
N3 0.0228(3) 0.0254(3) 0.0245(3) 0.0012(3) 0.0043(2) -0.0021(3)

loop_
_atom_site_label
_atom_site_occupancy
_atom_site_fract_x
_atom_site_fract_y
_atom_site_fract_z
_atom_site_U_iso_or_equiv
_atom_site_thermal_displace_type
_atom_site_calc_flag
_atom_site_type_symbol
C1 1 .6135(1) .0622(2) .48545(3) .0210(2) Uani d C
N1 1 .5311(1) .1687(2) .42285(3) .0224(2) Uani d N
N2 1 .7061(1) .2697(2) .39243(3) .0202(2) Uani d N
O1 1 .6528(1) .3642(2) .33602(3) .0320(2) Uani d O
O2 1 .9314(1) .2820(2) .41425(3) .0318(2) Uani d O
N4 1 .4160(2) .4111(3) .21075(4) .0286(2) Uani d N
N3 1 .2988(1) .2325(2) .15746(4) .0241(2) Uani d N
H1 1 .737(3) -0.123(4) .4865(6) .033(3) Uiso d H
H2 1 .694(3) .263(4) .5103(7) .032(3) Uiso d H
H3 1 .165(3) .110(5) .1693(7) .042(4) Uiso d H
H4 1 .407(3) .090(4) .1386(6) .035(3) Uiso d H
H5 1 .231(3) .389(5) .1287(8) .055(5) Uiso d H
H6 1 .560(3) .483(5) .2009(7) .051(4) Uiso d H
H7 1 .449(3) .240(5) .2352(9) .057(5) Uiso d H

loop_
_atom_type_symbol
_atom_type_description
_atom_type_scat_dispersion_real
_atom_type_scat_dispersion_imag
_atom_type_scat_source
C C 0.0033 0.0016 'International Tables Vol C Tables 4.2.6.8 and 6.1.1.4'
H H 0.0000 0.0000 'International Tables Vol C Tables 4.2.6.8 and 6.1.1.4'
N N 0.0061 0.0033 'International Tables Vol C Tables 4.2.6.8 and 6.1.1.4'
O O 0.0106 0.0060 'International Tables Vol C Tables 4.2.6.8 and 6.1.1.4'

loop_
_geom_angle_atom_site_label_1
_geom_angle_atom_site_label_2
_geom_angle_atom_site_label_3
_geom_angle_site_symmetry_3
_geom_angle
_geom_angle_publ_flag
N1 C1 H1 . 111.6(8) yes
N1 C1 H2 . 112.3(8) yes
N1 C1 C1 3_656 107.16(6) yes
H1 C1 H2 . 106.0(10) yes
H1 C1 C1 3_656 110.9(9) yes
H2 C1 C1 3_656 109.4(9) yes
C1 N1 N2 . 113.64(6) yes
N1 N2 O1 . 118.48(7) yes
N1 N2 O2 . 123.65(7) yes
O1 N2 O2 . 117.85(7) yes
N3 N4 H6 . 106.0(10) yes
N3 N4 H7 . 102.0(10) yes
H6 N4 H7 . 105(2) yes
N4 N3 H3 . 107.6(9) yes
N4 N3 H4 . 112.8(8) yes
N4 N3 H5 . 112.0(10) yes
H3 N3 H4 . 113.0(10) yes
H3 N3 H5 . 104.0(10) yes
H4 N3 H5 . 107.0(10) yes

loop_
_geom_bond_atom_site_label_1
_geom_bond_atom_site_label_2
_geom_bond_site_symmetry_2
_geom_bond_distance
_geom_bond_publ_flag
C1 N1 . 1.4590(10) yes
C1 H1 . .970(10) yes
C1 H2 . 1.010(10) yes
C1 C1 3_656 1.5180(10) yes
N1 N2 . 1.2730(10) yes
N2 O1 . 1.2940(10) yes
N2 O2 . 1.2710(10) yes
N4 N3 . 1.4430(10) yes
N4 H6 . .87(2) yes
N4 H7 . .85(2) yes
N3 H3 . .92(2) yes
N3 H4 . .920(10) yes
N3 H5 . .91(2) yes

loop_
_geom_contact_atom_site_label_1
_geom_contact_atom_site_label_2
_geom_contact_distance
_geom_contact_site_symmetry_2
_geom_contact_publ_flag
N1 H5 2.03(2) 2_545 yes
O1 H3 1.95(2) 2_555 yes
O1 H6 2.32(2) 2_645 yes
O1 H7 2.42(2) . yes
O1 H4 2.550(10) 2_655 yes
O2 H4 1.910(10) 2_655 yes

loop_
_geom_torsion_atom_site_label_1
_geom_torsion_atom_site_label_2
_geom_torsion_atom_site_label_3
_geom_torsion_atom_site_label_4
_geom_torsion_site_symmetry_1
_geom_torsion
_geom_torsion_publ_flag
H1 C1 N1 N2 . -56.4(9) yes
H2 C1 N1 N2 . 61.9(9) yes
C1 C1 N1 N2 3_656 -178.00(7) yes
C1 N1 N2 O1 . 178.90(7) yes
C1 N1 N2 O2 . -.90(10) yes
H6 N4 N3 H3 . 167(2) yes
H6 N4 N3 H4 . 42(2) yes
H6 N4 N3 H5 . -79(2) yes
H7 N4 N3 H3 . 58(2) yes
H7 N4 N3 H4 . -68(2) yes
H7 N4 N3 H5 . 172(2) yes
